data_7019948
loop_
_publ_author_name
'Pathak, Rakesh Kumar'
'Hinge, Vijaya Kumar'
'Mondal, Prasenjit'
'Rao, Chebrolu Pulla'

_publ_section_title
;
 Ratiometric fluorescence off-on-off sensor for Cu(2+) in aqueous buffer
 by a lower rim triazole linked benzimidazole conjugate of calix[4]arene.
;
_journal_issue 35
_journal_name_full 'Dalton transactions (Cambridge, England : 2003)'
_journal_page_first 10652
_journal_page_last 10660
_journal_paper_doi 10.1039/c2dt30432e
_journal_volume 41
_journal_year 2012
_chemical_formula_sum 'C137 H168 N20 O13'
_chemical_formula_weight 2358.78
_chemical_name_systematic
;
?
;
_space_group_IT_number 2
_symmetry_cell_setting triclinic
_symmetry_space_group_name_Hall '-P 1'
_symmetry_space_group_name_H-M 'P -1'
_atom_sites_solution_hydrogens geom
_atom_sites_solution_primary direct
_atom_sites_solution_secondary difmap
_audit_creation_method SHELXL-97
_cell_angle_alpha 81.698(2)
_cell_angle_beta 83.283(2)
_cell_angle_gamma 64.155(3)
_cell_formula_units_Z 1
_cell_length_a 11.7610(3)
_cell_length_b 12.6977(4)
_cell_length_c 25.9287(6)
_cell_measurement_reflns_used 8525
_cell_measurement_temperature 150(2)
_cell_measurement_theta_max 32.7539
_cell_measurement_theta_min 3.4050
_cell_volume 3441.96(18)
_computing_cell_refinement 'CrysAlis RED, Oxford Diffraction Ltd.,'
_computing_data_collection 'CrysAlis CCD, Oxford Diffraction Ltd.,'
_computing_data_reduction 'CrysAlis RED, Oxford Diffraction Ltd.,'
_computing_molecular_graphics Ortep3
_computing_publication_material Shelx97
_computing_structure_refinement 'SHELXL-97 (Sheldrick, 1997)'
_computing_structure_solution 'SHELXS-97 (Sheldrick, 1997)'
_diffrn_ambient_temperature 150(2)
_diffrn_detector_area_resol_mean 15.9948
_diffrn_measured_fraction_theta_full 0.998
_diffrn_measured_fraction_theta_max 0.998
_diffrn_measurement_device_type 'OXFORD DIFFRACTION XCALIBUR-S'
_diffrn_measurement_method \w/q-scan
_diffrn_radiation_monochromator graphite
_diffrn_radiation_source 'fine-focus sealed tube'
_diffrn_radiation_type MoK\a
_diffrn_radiation_wavelength 0.71073
_diffrn_reflns_av_R_equivalents 0.0391
_diffrn_reflns_av_sigmaI/netI 0.0889
_diffrn_reflns_limit_h_max 13
_diffrn_reflns_limit_h_min -13
_diffrn_reflns_limit_k_max 15
_diffrn_reflns_limit_k_min -12
_diffrn_reflns_limit_l_max 30
_diffrn_reflns_limit_l_min -30
_diffrn_reflns_number 26873
_diffrn_reflns_theta_full 25.00
_diffrn_reflns_theta_max 25.00
_diffrn_reflns_theta_min 3.41
_exptl_absorpt_coefficient_mu 0.072
_exptl_absorpt_correction_T_max 0.9849
_exptl_absorpt_correction_T_min 0.9779
_exptl_absorpt_correction_type multi-scan
_exptl_absorpt_process_details
;
CrysAlis RED, Oxford Diffraction Ltd.,
Version 1.171.31.7 (release 18-10-2006 CrysAlis171 .NET)
(compiled Oct 18 2006,16:28:17)
Empirical absorption correction using spherical harmonics,
implemented in SCALE3 ABSPACK scaling algorithm.
;
_exptl_crystal_colour colourless
_exptl_crystal_density_diffrn 1.110
_exptl_crystal_density_method 'not measured'
_exptl_crystal_description block
_exptl_crystal_F_000 1232
_exptl_crystal_size_max 0.31
_exptl_crystal_size_mid 0.28
_exptl_crystal_size_min 0.21
_platon_squeeze_details
;
;
_refine_diff_density_max 0.772
_refine_diff_density_min -0.344
_refine_diff_density_rms 0.062
_refine_ls_extinction_method none
_refine_ls_goodness_of_fit_ref 0.983
_refine_ls_hydrogen_treatment riding
_refine_ls_matrix_type full
_refine_ls_number_parameters 801
_refine_ls_number_reflns 12085
_refine_ls_number_restraints 2
_refine_ls_restrained_S_all 0.984
_refine_ls_R_factor_all 0.1277
_refine_ls_R_factor_gt 0.0743
_refine_ls_shift/su_max 0.000
_refine_ls_shift/su_mean 0.000
_refine_ls_structure_factor_coef Fsqd
_refine_ls_weighting_details 'calc w=1/[\s^2^(Fo^2^)+(0.1257P)^2^+0.0000P] where P=(Fo^2^+2Fc^2^)/3'
_refine_ls_weighting_scheme calc
_refine_ls_wR_factor_gt 0.2111
_refine_ls_wR_factor_ref 0.2269
_reflns_number_gt 6170
_reflns_number_total 12085
_reflns_threshold_expression >2sigma(I)
_cod_data_source_file c2dt30432e.txt
_cod_data_source_block platon
_cod_original_cell_volume 3441.96(16)
_cod_original_sg_symbol_H-M P-1
_cod_database_code 7019948

loop_
_symmetry_equiv_pos_as_xyz
'x, y, z'
'-x, -y, -z'

loop_
_atom_site_label
_atom_site_type_symbol
_atom_site_fract_x
_atom_site_fract_y
_atom_site_fract_z
_atom_site_U_iso_or_equiv
_atom_site_adp_type
_atom_site_occupancy
_atom_site_symmetry_multiplicity
_atom_site_calc_flag
_atom_site_refinement_flags
O1 O 0.1690(2) 0.4907(2) 0.81010(9) 0.0474(6) Uani 1 1 d .
O2 O 0.2489(2) 0.2842(3) 0.76860(11) 0.0571(7) Uani 1 1 d .
O3 O 0.5367(2) 0.1943(2) 0.76402(10) 0.0480(6) Uani 1 1 d .
O4 O 0.4517(2) 0.4165(2) 0.78967(11) 0.0535(7) Uani 1 1 d .
N1 N 0.0090(3) 0.3808(3) 0.90129(14) 0.0621(10) Uani 1 1 d .
N2 N 0.0497(3) 0.2781(3) 0.92974(14) 0.0658(10) Uani 1 1 d .
N3 N 0.1712(3) 0.2456(3) 0.93602(12) 0.0463(8) Uani 1 1 d .
N4 N 0.1563(3) 0.1276(3) 1.06005(15) 0.0551(9) Uani 1 1 d .
N5 N 0.2813(3) 0.2219(3) 1.04271(13) 0.0563(9) Uani 1 1 d D
N6 N 0.5418(3) 0.0632(3) 0.88151(15) 0.0567(9) Uani 1 1 d .
N7 N 0.5436(3) 0.0924(3) 0.92793(14) 0.0551(9) Uani 1 1 d .
N8 N 0.6181(3) 0.1483(3) 0.92290(12) 0.0457(8) Uani 1 1 d .
N9 N 0.4103(3) 0.3528(3) 0.98662(12) 0.0475(8) Uani 1 1 d .
N10 N 0.5424(3) 0.4185(3) 0.94025(13) 0.0477(8) Uani 1 1 d .
C1 C 0.1306(3) 0.5783(3) 0.76747(14) 0.0430(9) Uani 1 1 d .
C2 C 0.1819(3) 0.6595(3) 0.75774(14) 0.0392(8) Uani 1 1 d .
C3 C 0.1397(3) 0.7438(3) 0.71562(14) 0.0402(9) Uani 1 1 d .
H3 H 0.1710 0.8022 0.7092 0.048 Uiso 1 1 calc R
C4 C 0.0528(3) 0.7471(3) 0.68192(14) 0.0388(8) Uani 1 1 d .
C5 C 0.0100(3) 0.6597(3) 0.69206(14) 0.0403(9) Uani 1 1 d .
H5 H -0.0466 0.6582 0.6691 0.048 Uiso 1 1 calc R
C6 C 0.0467(3) 0.5741(3) 0.73452(14) 0.0404(9) Uani 1 1 d .
C7 C 0.0079(3) 0.8428(3) 0.63627(14) 0.0446(9) Uani 1 1 d .
C8 C 0.1179(4) 0.8707(4) 0.61112(16) 0.0584(11) Uani 1 1 d .
H8A H 0.1433 0.9069 0.6358 0.088 Uiso 1 1 calc R
H8B H 0.0907 0.9253 0.5794 0.088 Uiso 1 1 calc R
H8C H 0.1897 0.7978 0.6021 0.088 Uiso 1 1 calc R
C9 C -0.0977(4) 0.9528(4) 0.65749(18) 0.0719(13) Uani 1 1 d .
H9A H -0.1668 0.9340 0.6741 0.108 Uiso 1 1 calc R
H9B H -0.1296 1.0151 0.6287 0.108 Uiso 1 1 calc R
H9C H -0.0643 0.9797 0.6832 0.108 Uiso 1 1 calc R
C10 C -0.0416(5) 0.8063(4) 0.59397(18) 0.0768(14) Uani 1 1 d .
H10A H 0.0254 0.7351 0.5808 0.115 Uiso 1 1 calc R
H10B H -0.0683 0.8698 0.5654 0.115 Uiso 1 1 calc R
H10C H -0.1140 0.7903 0.6084 0.115 Uiso 1 1 calc R
C11 C 0.0914(4) 0.5236(3) 0.85784(14) 0.0544(10) Uani 1 1 d .
H11A H 0.0017 0.5718 0.8500 0.065 Uiso 1 1 calc R
H11B H 0.1196 0.5700 0.8764 0.065 Uiso 1 1 calc R
C12 C 0.1055(3) 0.4131(3) 0.89043(14) 0.0472(10) Uani 1 1 d .
C13 C 0.2096(3) 0.3258(3) 0.91237(14) 0.0466(9) Uani 1 1 d .
H13 H 0.2920 0.3227 0.9111 0.056 Uiso 1 1 calc R
C14 C 0.2421(4) 0.1360(4) 0.96928(16) 0.0554(11) Uani 1 1 d .
H14A H 0.3331 0.1040 0.9578 0.066 Uiso 1 1 calc R
H14B H 0.2110 0.0766 0.9658 0.066 Uiso 1 1 calc R
C15 C 0.2253(3) 0.1604(4) 1.02443(17) 0.0570(11) Uani 1 1 d .
C16 C 0.1679(4) 0.1657(4) 1.10497(19) 0.0623(13) Uani 1 1 d .
C17 C 0.1191(4) 0.1515(4) 1.1562(2) 0.0743(15) Uani 1 1 d .
H17 H 0.0657 0.1120 1.1641 0.089 Uiso 1 1 calc R
C18 C 0.1502(5) 0.1955(4) 1.1939(2) 0.0831(17) Uani 1 1 d .
H18 H 0.1181 0.1861 1.2288 0.100 Uiso 1 1 calc R
C19 C 0.2286(5) 0.2546(4) 1.18335(19) 0.0821(15) Uani 1 1 d .
H19 H 0.2482 0.2839 1.2112 0.099 Uiso 1 1 calc R
C20 C 0.2778(4) 0.2711(4) 1.13329(18) 0.0689(13) Uani 1 1 d .
H20 H 0.3307 0.3112 1.1258 0.083 Uiso 1 1 calc R
C21 C 0.2462(4) 0.2262(4) 1.09496(17) 0.0580(11) Uani 1 1 d .
C22 C 0.0021(3) 0.4768(3) 0.74230(15) 0.0456(9) Uani 1 1 d .
H22A H 0.0082 0.4434 0.7794 0.055 Uiso 1 1 calc R
H22B H -0.0878 0.5102 0.7340 0.055 Uiso 1 1 calc R
C23 C 0.1993(3) 0.2918(3) 0.72259(16) 0.0470(10) Uani 1 1 d .
C24 C 0.0807(3) 0.3800(3) 0.70793(15) 0.0440(9) Uani 1 1 d .
C25 C 0.0390(3) 0.3780(3) 0.65984(15) 0.0448(9) Uani 1 1 d .
H25 H -0.0406 0.4381 0.6498 0.054 Uiso 1 1 calc R
C26 C 0.1069(3) 0.2935(3) 0.62623(15) 0.0447(9) Uani 1 1 d .
C27 C 0.2227(3) 0.2058(3) 0.64287(16) 0.0476(10) Uani 1 1 d .
H27 H 0.2702 0.1446 0.6213 0.057 Uiso 1 1 calc R
C28 C 0.2712(3) 0.2042(3) 0.68951(16) 0.0459(9) Uani 1 1 d .
C29 C 0.0624(3) 0.2929(3) 0.57366(16) 0.0496(10) Uani 1 1 d .
C30 C -0.0616(4) 0.3986(4) 0.56063(18) 0.0627(12) Uani 1 1 d .
H30A H -0.1279 0.3991 0.5874 0.094 Uiso 1 1 calc R
H30B H -0.0860 0.3934 0.5265 0.094 Uiso 1 1 calc R
H30C H -0.0508 0.4711 0.5595 0.094 Uiso 1 1 calc R
C31 C 0.1611(4) 0.2953(4) 0.52966(18) 0.0713(13) Uani 1 1 d .
H31A H 0.1770 0.3646 0.5305 0.107 Uiso 1 1 calc R
H31B H 0.1291 0.2989 0.4959 0.107 Uiso 1 1 calc R
H31C H 0.2400 0.2239 0.5346 0.107 Uiso 1 1 calc R
C32 C 0.0424(4) 0.1824(4) 0.5738(2) 0.0741(13) Uani 1 1 d .
H32A H 0.1215 0.1129 0.5816 0.111 Uiso 1 1 calc R
H32B H 0.0170 0.1803 0.5394 0.111 Uiso 1 1 calc R
H32C H -0.0240 0.1829 0.6005 0.111 Uiso 1 1 calc R
C33 C 0.4031(3) 0.1155(3) 0.70291(16) 0.0502(10) Uani 1 1 d .
H33A H 0.4223 0.0401 0.6893 0.060 Uiso 1 1 calc R
H33B H 0.4080 0.1008 0.7413 0.060 Uiso 1 1 calc R
C34 C 0.5584(3) 0.2033(3) 0.70963(15) 0.0437(9) Uani 1 1 d .
C35 C 0.4990(3) 0.1611(3) 0.67925(16) 0.0448(9) Uani 1 1 d .
C36 C 0.5233(3) 0.1719(3) 0.62571(16) 0.0477(10) Uani 1 1 d .
H36 H 0.4869 0.1407 0.6047 0.057 Uiso 1 1 calc R
C37 C 0.5992(3) 0.2267(3) 0.60094(15) 0.0480(10) Uani 1 1 d .
C38 C 0.6507(3) 0.2717(3) 0.63289(15) 0.0458(9) Uani 1 1 d .
H38 H 0.7005 0.3113 0.6172 0.055 Uiso 1 1 calc R
C39 C 0.6319(3) 0.2606(3) 0.68700(15) 0.0439(9) Uani 1 1 d .
C40 C 0.6164(3) 0.2401(4) 0.54123(15) 0.0534(11) Uani 1 1 d .
C41 C 0.4896(4) 0.3166(5) 0.51833(19) 0.0863(16) Uani 1 1 d .
H41A H 0.5022 0.3322 0.4805 0.129 Uiso 1 1 calc R
H41B H 0.4503 0.3912 0.5339 0.129 Uiso 1 1 calc R
H41C H 0.4344 0.2759 0.5258 0.129 Uiso 1 1 calc R
C42 C 0.6752(6) 0.1225(5) 0.5211(2) 0.111(2) Uani 1 1 d .
H42A H 0.7595 0.0768 0.5344 0.167 Uiso 1 1 calc R
H42B H 0.6826 0.1326 0.4828 0.167 Uiso 1 1 calc R
H42C H 0.6222 0.0807 0.5327 0.167 Uiso 1 1 calc R
C43 C 0.7003(5) 0.3057(6) 0.5212(2) 0.105(2) Uani 1 1 d .
H43A H 0.7848 0.2608 0.5345 0.157 Uiso 1 1 calc R
H43B H 0.6618 0.3839 0.5335 0.157 Uiso 1 1 calc R
H43C H 0.7072 0.3136 0.4829 0.157 Uiso 1 1 calc R
C44 C 0.6286(3) 0.0878(3) 0.79060(15) 0.0525(10) Uani 1 1 d .
H44A H 0.7153 0.0740 0.7765 0.063 Uiso 1 1 calc R
H44B H 0.6137 0.0193 0.7852 0.063 Uiso 1 1 calc R
C45 C 0.6145(3) 0.1025(3) 0.84644(15) 0.0434(9) Uani 1 1 d .
C46 C 0.6633(3) 0.1567(3) 0.87364(15) 0.0476(10) Uani 1 1 d .
H46 H 0.7180 0.1927 0.8602 0.057 Uiso 1 1 calc R
C47 C 0.6273(3) 0.2027(3) 0.96709(16) 0.0518(10) Uani 1 1 d .
H47A H 0.7117 0.2029 0.9654 0.062 Uiso 1 1 calc R
H47B H 0.6172 0.1568 1.0001 0.062 Uiso 1 1 calc R
C48 C 0.5273(3) 0.3254(3) 0.96599(14) 0.0438(9) Uani 1 1 d .
C49 C 0.3459(3) 0.4742(3) 0.97277(14) 0.0460(9) Uani 1 1 d .
C50 C 0.2207(3) 0.5506(4) 0.98434(16) 0.0545(11) Uani 1 1 d .
H50 H 0.1642 0.5231 1.0044 0.065 Uiso 1 1 calc R
C51 C 0.1817(4) 0.6668(4) 0.96591(17) 0.0616(11) Uani 1 1 d .
H51 H 0.0967 0.7208 0.9734 0.074 Uiso 1 1 calc R
C52 C 0.2655(4) 0.7079(4) 0.93580(16) 0.0621(11) Uani 1 1 d .
H52 H 0.2355 0.7889 0.9231 0.074 Uiso 1 1 calc R
C53 C 0.3888(4) 0.6333(4) 0.92468(15) 0.0546(10) Uani 1 1 d .
H53 H 0.4454 0.6610 0.9048 0.065 Uiso 1 1 calc R
C54 C 0.6811(3) 0.3197(3) 0.71979(16) 0.0473(9) Uani 1 1 d .
H54A H 0.7665 0.3098 0.7054 0.057 Uiso 1 1 calc R
H54B H 0.6892 0.2799 0.7558 0.057 Uiso 1 1 calc R
C56 C 0.4279(3) 0.5166(4) 0.94332(14) 0.0459(9) Uani 1 1 d .
C55 C 0.4880(3) 0.4904(3) 0.75525(14) 0.0431(9) Uani 1 1 d .
C57 C 0.5962(3) 0.4504(3) 0.72163(14) 0.0429(9) Uani 1 1 d .
C58 C 0.6248(3) 0.5325(3) 0.68844(15) 0.0443(9) Uani 1 1 d .
H58 H 0.6972 0.5049 0.6648 0.053 Uiso 1 1 calc R
C59 C 0.5528(3) 0.6534(3) 0.68792(14) 0.0437(9) Uani 1 1 d .
C60 C 0.4456(3) 0.6889(3) 0.72321(15) 0.0464(9) Uani 1 1 d .
H60 H 0.3947 0.7707 0.7245 0.056 Uiso 1 1 calc R
C61 C 0.4109(3) 0.6106(3) 0.75594(14) 0.0414(9) Uani 1 1 d .
C62 C 0.5830(3) 0.7451(3) 0.65178(16) 0.0478(10) Uani 1 1 d .
C63 C 0.6834(3) 0.6896(4) 0.60913(17) 0.0598(11) Uani 1 1 d .
H63A H 0.7629 0.6358 0.6249 0.090 Uiso 1 1 calc R
H63B H 0.6966 0.7513 0.5855 0.090 Uiso 1 1 calc R
H63C H 0.6554 0.6456 0.5895 0.090 Uiso 1 1 calc R
C64 C 0.6298(3) 0.8098(4) 0.68337(17) 0.0577(11) Uani 1 1 d .
H64A H 0.5692 0.8397 0.7129 0.087 Uiso 1 1 calc R
H64B H 0.6378 0.8756 0.6610 0.087 Uiso 1 1 calc R
H64C H 0.7125 0.7553 0.6964 0.087 Uiso 1 1 calc R
C65 C 0.4635(3) 0.8353(4) 0.62494(17) 0.0569(11) Uani 1 1 d .
H65A H 0.4301 0.7943 0.6061 0.085 Uiso 1 1 calc R
H65B H 0.4848 0.8911 0.6003 0.085 Uiso 1 1 calc R
H65C H 0.3994 0.8779 0.6513 0.085 Uiso 1 1 calc R
C66 C 0.2867(3) 0.6536(3) 0.78895(14) 0.0447(9) Uani 1 1 d .
H66A H 0.2658 0.7326 0.7991 0.054 Uiso 1 1 calc R
H66B H 0.2947 0.5992 0.8212 0.054 Uiso 1 1 calc R
O102 O 0.7555(3) 0.4233(4) 0.88523(12) 0.0914(12) Uani 1 1 d .
O103 O 0.4091(4) 0.9127(4) 0.89644(18) 0.0399(12) Uani 0.50 1 d PD
C333 C 0.7407(4) 0.4399(5) 0.83216(19) 0.0798(15) Uani 1 1 d .
H33C H 0.6620 0.4361 0.8259 0.120 Uiso 1 1 calc R
H33D H 0.8125 0.3783 0.8150 0.120 Uiso 1 1 calc R
H33E H 0.7369 0.5171 0.8180 0.120 Uiso 1 1 calc R
C101 C 0.3499(9) 0.9479(9) 0.8542(4) 0.074(3) Uiso 0.50 1 d PD
H10D H 0.2671 0.9457 0.8609 0.112 Uiso 1 1 calc R
H10E H 0.3993 0.8962 0.8273 0.112 Uiso 1 1 calc R
H10F H 0.3380 1.0286 0.8422 0.112 Uiso 1 1 calc R
O101 O 0.3892(4) 0.5682(4) 0.61294(16) 0.1141(13) Uani 1 1 d .
C102 C 0.3203(4) 0.5001(4) 0.6328(2) 0.0796(15) Uani 1 1 d .
H10G H 0.2757 0.5262 0.6662 0.119 Uiso 1 1 calc R
H10H H 0.3793 0.4167 0.6379 0.119 Uiso 1 1 calc R
H10I H 0.2588 0.5108 0.6078 0.119 Uiso 1 1 calc R
H104 H 0.469(6) 0.335(6) 0.776(2) 0.15(2) Uiso 1 1 d .
H5N H 0.338(4) 0.263(4) 1.0230(16) 0.079(13) Uiso 1 1 d D
H102 H 0.234(6) 0.358(6) 0.787(2) 0.14(2) Uiso 1 1 d .
H10N H 0.604(4) 0.418(4) 0.9231(18) 0.077(16) Uiso 1 1 d .

loop_
_atom_site_aniso_label
_atom_site_aniso_U_11
_atom_site_aniso_U_22
_atom_site_aniso_U_33
_atom_site_aniso_U_23
_atom_site_aniso_U_13
_atom_site_aniso_U_12
O1 0.0396(13) 0.0406(15) 0.0435(15) 0.0029(12) -0.0012(11) -0.0025(12)
O2 0.0471(15) 0.0506(18) 0.0571(19) -0.0041(14) -0.0133(14) -0.0036(14)
O3 0.0385(13) 0.0379(15) 0.0491(17) 0.0000(12) -0.0110(11) 0.0014(12)
O4 0.0445(15) 0.0448(16) 0.0590(18) -0.0060(14) -0.0051(13) -0.0072(13)
N1 0.0363(18) 0.079(3) 0.061(2) 0.010(2) -0.0103(16) -0.0190(18)
N2 0.0352(18) 0.081(3) 0.072(3) 0.019(2) -0.0098(17) -0.0229(19)
N3 0.0329(16) 0.0473(19) 0.052(2) 0.0036(15) -0.0042(14) -0.0132(15)
N4 0.0344(17) 0.050(2) 0.064(2) 0.0192(18) 0.0031(16) -0.0114(16)
N5 0.0453(18) 0.058(2) 0.051(2) 0.0134(17) 0.0023(16) -0.0152(18)
N6 0.0457(19) 0.047(2) 0.073(3) -0.0074(18) -0.0018(18) -0.0158(17)
N7 0.0434(18) 0.047(2) 0.068(3) -0.0014(18) 0.0053(17) -0.0165(17)
N8 0.0326(15) 0.0407(18) 0.056(2) 0.0041(15) -0.0065(14) -0.0106(15)
N9 0.0387(17) 0.054(2) 0.049(2) 0.0033(16) -0.0027(14) -0.0215(16)
N10 0.0409(19) 0.058(2) 0.046(2) 0.0044(16) -0.0006(15) -0.0261(18)
C1 0.0292(18) 0.041(2) 0.041(2) 0.0000(17) -0.0016(16) 0.0007(17)
C2 0.0276(17) 0.036(2) 0.046(2) -0.0072(17) -0.0016(15) -0.0059(17)
C3 0.0291(18) 0.037(2) 0.050(2) -0.0037(17) -0.0033(16) -0.0100(16)
C4 0.0261(17) 0.039(2) 0.046(2) 0.0005(16) -0.0006(15) -0.0107(16)
C5 0.0247(17) 0.042(2) 0.047(2) -0.0005(17) -0.0051(15) -0.0078(17)
C6 0.0256(17) 0.039(2) 0.046(2) -0.0017(17) 0.0028(16) -0.0057(16)
C7 0.0331(19) 0.046(2) 0.052(2) 0.0078(18) -0.0105(17) -0.0158(18)
C8 0.049(2) 0.065(3) 0.058(3) 0.014(2) -0.0083(19) -0.026(2)
C9 0.053(2) 0.057(3) 0.073(3) 0.010(2) -0.005(2) 0.002(2)
C10 0.097(4) 0.080(3) 0.070(3) 0.023(3) -0.039(3) -0.054(3)
C11 0.050(2) 0.052(2) 0.040(2) 0.0017(18) -0.0016(18) -0.004(2)
C12 0.037(2) 0.054(2) 0.041(2) -0.0026(18) 0.0001(17) -0.0125(19)
C13 0.0338(19) 0.047(2) 0.054(2) 0.0038(19) -0.0046(17) -0.0152(19)
C14 0.044(2) 0.053(3) 0.057(3) 0.006(2) 0.0028(19) -0.015(2)
C15 0.037(2) 0.049(3) 0.066(3) 0.013(2) -0.001(2) -0.007(2)
C16 0.037(2) 0.049(3) 0.068(3) 0.020(2) 0.009(2) 0.002(2)
C17 0.064(3) 0.053(3) 0.062(3) 0.018(3) 0.016(3) 0.003(2)
C18 0.079(3) 0.052(3) 0.060(4) 0.016(3) 0.019(3) 0.014(3)
C19 0.077(3) 0.066(3) 0.063(3) -0.001(2) 0.005(3) 0.003(3)
C20 0.061(3) 0.062(3) 0.055(3) -0.006(2) 0.004(2) -0.002(2)
C21 0.044(2) 0.055(3) 0.047(3) 0.006(2) 0.004(2) 0.000(2)
C22 0.0321(18) 0.042(2) 0.055(2) 0.0007(18) -0.0032(17) -0.0110(18)
C23 0.036(2) 0.041(2) 0.061(3) 0.0018(19) -0.0049(19) -0.0149(19)
C24 0.0314(19) 0.034(2) 0.060(3) 0.0044(18) -0.0010(18) -0.0113(17)
C25 0.0284(18) 0.042(2) 0.062(3) 0.0034(19) -0.0051(18) -0.0149(18)
C26 0.0317(19) 0.039(2) 0.063(3) 0.0031(19) -0.0043(18) -0.0169(18)
C27 0.036(2) 0.036(2) 0.069(3) -0.0035(19) 0.0006(19) -0.0153(18)
C28 0.0346(19) 0.033(2) 0.062(3) 0.0016(18) -0.0045(19) -0.0082(17)
C29 0.0334(19) 0.046(2) 0.071(3) -0.005(2) -0.0062(18) -0.0180(18)
C30 0.046(2) 0.059(3) 0.080(3) -0.005(2) -0.017(2) -0.017(2)
C31 0.049(2) 0.090(4) 0.070(3) -0.005(3) -0.010(2) -0.025(3)
C32 0.065(3) 0.062(3) 0.096(4) 0.001(3) -0.024(3) -0.026(3)
C33 0.041(2) 0.032(2) 0.067(3) -0.0051(18) -0.0106(19) -0.0036(18)
C34 0.0356(19) 0.033(2) 0.048(2) -0.0006(17) -0.0101(17) -0.0002(17)
C35 0.0326(19) 0.030(2) 0.059(3) -0.0027(17) -0.0072(17) -0.0017(17)
C36 0.0316(19) 0.046(2) 0.060(3) -0.0128(19) -0.0111(18) -0.0070(18)
C37 0.0243(17) 0.049(2) 0.057(3) -0.0076(19) -0.0059(17) -0.0017(17)
C38 0.0278(18) 0.047(2) 0.052(3) -0.0057(18) -0.0063(17) -0.0055(17)
C39 0.0229(17) 0.037(2) 0.059(3) -0.0048(18) -0.0090(16) 0.0006(16)
C40 0.036(2) 0.073(3) 0.048(3) -0.008(2) -0.0050(17) -0.018(2)
C41 0.062(3) 0.122(5) 0.059(3) 0.012(3) -0.016(2) -0.028(3)
C42 0.151(5) 0.088(4) 0.056(3) -0.021(3) 0.001(3) -0.012(4)
C43 0.084(4) 0.196(7) 0.066(3) -0.011(4) -0.004(3) -0.090(4)
C44 0.041(2) 0.037(2) 0.059(3) 0.0000(18) -0.0124(19) 0.0027(18)
C45 0.0311(18) 0.031(2) 0.053(3) 0.0060(17) -0.0052(17) -0.0015(17)
C46 0.0340(19) 0.047(2) 0.050(3) 0.0091(19) -0.0050(18) -0.0100(18)
C47 0.042(2) 0.055(3) 0.051(3) 0.006(2) -0.0105(18) -0.017(2)
C48 0.0318(19) 0.052(2) 0.045(2) 0.0016(18) -0.0061(16) -0.0168(19)
C49 0.038(2) 0.054(2) 0.045(2) 0.0049(18) -0.0090(17) -0.021(2)
C50 0.036(2) 0.064(3) 0.056(3) -0.003(2) -0.0020(18) -0.016(2)
C51 0.041(2) 0.060(3) 0.073(3) -0.009(2) -0.009(2) -0.010(2)
C52 0.070(3) 0.052(3) 0.054(3) 0.001(2) -0.018(2) -0.014(2)
C53 0.056(3) 0.054(3) 0.053(3) 0.005(2) -0.007(2) -0.024(2)
C54 0.0324(18) 0.045(2) 0.057(2) -0.0087(18) -0.0118(17) -0.0069(18)
C56 0.038(2) 0.057(3) 0.042(2) 0.0003(19) -0.0041(17) -0.020(2)
C55 0.0369(19) 0.043(2) 0.046(2) -0.0015(18) -0.0154(17) -0.0122(19)
C57 0.0277(18) 0.044(2) 0.050(2) -0.0134(18) -0.0119(16) -0.0033(17)
C58 0.0281(18) 0.048(2) 0.054(2) -0.0149(19) -0.0059(16) -0.0093(18)
C59 0.0286(18) 0.047(2) 0.055(2) -0.0112(18) -0.0125(17) -0.0117(18)
C60 0.0347(19) 0.038(2) 0.060(3) -0.0126(19) -0.0167(18) -0.0039(18)
C61 0.0299(18) 0.040(2) 0.050(2) -0.0093(17) -0.0115(16) -0.0070(17)
C62 0.0288(18) 0.048(2) 0.067(3) -0.012(2) -0.0100(17) -0.0129(18)
C63 0.042(2) 0.057(3) 0.078(3) -0.010(2) -0.003(2) -0.018(2)
C64 0.037(2) 0.054(3) 0.082(3) -0.012(2) -0.013(2) -0.014(2)
C65 0.044(2) 0.054(3) 0.072(3) 0.004(2) -0.017(2) -0.020(2)
C66 0.038(2) 0.042(2) 0.044(2) -0.0068(17) -0.0075(16) -0.0055(17)
O102 0.0498(17) 0.178(4) 0.052(2) 0.003(2) -0.0072(14) -0.057(2)
O103 0.041(3) 0.036(3) 0.054(3) -0.014(2) 0.020(2) -0.030(2)
C333 0.069(3) 0.117(4) 0.065(3) -0.007(3) -0.001(2) -0.051(3)
O101 0.118(3) 0.114(3) 0.113(3) 0.013(3) -0.030(3) -0.054(3)
C102 0.053(3) 0.068(3) 0.110(4) -0.016(3) 0.008(3) -0.019(3)

loop_
_atom_type_symbol
_atom_type_description
_atom_type_scat_dispersion_real
_atom_type_scat_dispersion_imag
_atom_type_scat_source
C C 0.0033 0.0016 'International Tables Vol C Tables 4.2.6.8 and 6.1.1.4'
H H 0.0000 0.0000 'International Tables Vol C Tables 4.2.6.8 and 6.1.1.4'
N N 0.0061 0.0033 'International Tables Vol C Tables 4.2.6.8 and 6.1.1.4'
O O 0.0106 0.0060 'International Tables Vol C Tables 4.2.6.8 and 6.1.1.4'

loop_
_geom_angle_atom_site_label_1
_geom_angle_atom_site_label_2
_geom_angle_atom_site_label_3
_geom_angle
C1 O1 C11 114.1(3)
C23 O2 H102 123(4)
C34 O3 C44 113.7(3)
C55 O4 H104 115(3)
N2 N1 C12 109.0(3)
N1 N2 N3 106.7(3)
N2 N3 C13 111.4(3)
N2 N3 C14 119.5(3)
C13 N3 C14 129.0(3)
C15 N4 C16 105.3(4)
C21 N5 C15 106.2(3)
C21 N5 H5N 123(2)
C15 N5 H5N 131(2)
N7 N6 C45 109.2(3)
N6 N7 N8 107.0(3)
N7 N8 C46 111.1(3)
N7 N8 C47 119.4(3)
C46 N8 C47 129.0(3)
C48 N9 C49 104.3(3)
C48 N10 C56 108.3(3)
C48 N10 H10N 127(3)
C56 N10 H10N 125(3)
C2 C1 C6 122.7(3)
C2 C1 O1 119.9(3)
C6 C1 O1 117.3(3)
C3 C2 C1 117.1(3)
C3 C2 C66 120.0(3)
C1 C2 C66 122.8(3)
C2 C3 C4 123.2(3)
C2 C3 H3 118.4
C4 C3 H3 118.4
C5 C4 C3 117.0(3)
C5 C4 C7 121.8(3)
C3 C4 C7 121.2(3)
C4 C5 C6 122.5(3)
C4 C5 H5 118.7
C6 C5 H5 118.7
C5 C6 C1 117.4(3)
C5 C6 C22 120.4(3)
C1 C6 C22 122.2(3)
C10 C7 C4 112.3(3)
C10 C7 C9 109.3(3)
C4 C7 C9 107.9(3)
C10 C7 C8 107.2(3)
C4 C7 C8 110.2(3)
C9 C7 C8 109.9(3)
C7 C8 H8A 109.5
C7 C8 H8B 109.5
H8A C8 H8B 109.5
C7 C8 H8C 109.5
H8A C8 H8C 109.5
H8B C8 H8C 109.5
C7 C9 H9A 109.5
C7 C9 H9B 109.5
H9A C9 H9B 109.5
C7 C9 H9C 109.5
H9A C9 H9C 109.5
H9B C9 H9C 109.5
C7 C10 H10A 109.5
C7 C10 H10B 109.5
H10A C10 H10B 109.5
C7 C10 H10C 109.5
H10A C10 H10C 109.5
H10B C10 H10C 109.5
O1 C11 C12 107.1(3)
O1 C11 H11A 110.3
C12 C11 H11A 110.3
O1 C11 H11B 110.3
C12 C11 H11B 110.3
H11A C11 H11B 108.5
N1 C12 C13 107.7(3)
N1 C12 C11 122.4(3)
C13 C12 C11 129.8(3)
N3 C13 C12 105.2(3)
N3 C13 H13 127.4
C12 C13 H13 127.4
N3 C14 C15 109.8(3)
N3 C14 H14A 109.7
C15 C14 H14A 109.7
N3 C14 H14B 109.7
C15 C14 H14B 109.7
H14A C14 H14B 108.2
N4 C15 N5 113.5(4)
N4 C15 C14 124.1(4)
N5 C15 C14 122.4(3)
N4 C16 C17 131.0(5)
N4 C16 C21 110.1(3)
C17 C16 C21 118.9(5)
C18 C17 C16 118.1(5)
C18 C17 H17 120.9
C16 C17 H17 120.9
C17 C18 C19 122.2(5)
C17 C18 H18 118.9
C19 C18 H18 118.9
C20 C19 C18 121.4(5)
C20 C19 H19 119.3
C18 C19 H19 119.3
C21 C20 C19 116.4(5)
C21 C20 H20 121.8
C19 C20 H20 121.8
N5 C21 C20 132.0(4)
N5 C21 C16 104.9(4)
C20 C21 C16 123.0(4)
C24 C22 C6 111.3(3)
C24 C22 H22A 109.4
C6 C22 H22A 109.4
C24 C22 H22B 109.4
C6 C22 H22B 109.4
H22A C22 H22B 108.0
O2 C23 C28 116.8(3)
O2 C23 C24 123.3(4)
C28 C23 C24 119.9(4)
C25 C24 C23 118.2(3)
C25 C24 C22 120.7(3)
C23 C24 C22 121.1(4)
C26 C25 C24 123.7(3)
C26 C25 H25 118.2
C24 C25 H25 118.2
C25 C26 C27 116.3(4)
C25 C26 C29 123.5(3)
C27 C26 C29 120.2(4)
C28 C27 C26 123.0(4)
C28 C27 H27 118.5
C26 C27 H27 118.5
C27 C28 C23 118.9(3)
C27 C28 C33 120.9(3)
C23 C28 C33 120.0(4)
C26 C29 C32 109.3(3)
C26 C29 C30 113.0(3)
C32 C29 C30 107.8(3)
C26 C29 C31 110.5(3)
C32 C29 C31 109.2(4)
C30 C29 C31 106.9(3)
C29 C30 H30A 109.5
C29 C30 H30B 109.5
H30A C30 H30B 109.5
C29 C30 H30C 109.5
H30A C30 H30C 109.5
H30B C30 H30C 109.5
C29 C31 H31A 109.5
C29 C31 H31B 109.5
H31A C31 H31B 109.5
C29 C31 H31C 109.5
H31A C31 H31C 109.5
H31B C31 H31C 109.5
C29 C32 H32A 109.5
C29 C32 H32B 109.5
H32A C32 H32B 109.5
C29 C32 H32C 109.5
H32A C32 H32C 109.5
H32B C32 H32C 109.5
C28 C33 C35 110.1(3)
C28 C33 H33A 109.6
C35 C33 H33A 109.6
C28 C33 H33B 109.6
C35 C33 H33B 109.6
H33A C33 H33B 108.2
C39 C34 O3 118.8(3)
C39 C34 C35 121.7(4)
O3 C34 C35 119.4(3)
C36 C35 C34 117.3(3)
C36 C35 C33 120.4(4)
C34 C35 C33 122.0(4)
C35 C36 C37 123.2(4)
C35 C36 H36 118.4
C37 C36 H36 118.4
C38 C37 C36 116.9(4)
C38 C37 C40 123.1(3)
C36 C37 C40 119.9(3)
C39 C38 C37 122.2(4)
C39 C38 H38 118.9
C37 C38 H38 118.9
C34 C39 C38 118.6(4)
C34 C39 C54 121.0(4)
C38 C39 C54 120.1(3)
C42 C40 C41 111.0(4)
C42 C40 C37 110.5(4)
C41 C40 C37 109.7(3)
C42 C40 C43 108.5(4)
C41 C40 C43 104.8(4)
C37 C40 C43 112.3(4)
C40 C41 H41A 109.5
C40 C41 H41B 109.5
H41A C41 H41B 109.5
C40 C41 H41C 109.5
H41A C41 H41C 109.5
H41B C41 H41C 109.5
C40 C42 H42A 109.5
C40 C42 H42B 109.5
H42A C42 H42B 109.5
C40 C42 H42C 109.5
H42A C42 H42C 109.5
H42B C42 H42C 109.5
C40 C43 H43A 109.5
C40 C43 H43B 109.5
H43A C43 H43B 109.5
C40 C43 H43C 109.5
H43A C43 H43C 109.5
H43B C43 H43C 109.5
O3 C44 C45 108.0(3)
O3 C44 H44A 110.1
C45 C44 H44A 110.1
O3 C44 H44B 110.1
C45 C44 H44B 110.1
H44A C44 H44B 108.4
N6 C45 C46 106.9(4)
N6 C45 C44 122.9(4)
C46 C45 C44 130.2(3)
N8 C46 C45 105.7(3)
N8 C46 H46 127.1
C45 C46 H46 127.1
N8 C47 C48 109.8(3)
N8 C47 H47A 109.7
C48 C47 H47A 109.7
N8 C47 H47B 109.7
C48 C47 H47B 109.7
H47A C47 H47B 108.2
N9 C48 N10 113.0(3)
N9 C48 C47 123.2(3)
N10 C48 C47 123.5(3)
C50 C49 C56 120.3(4)
C50 C49 N9 129.7(3)
C56 C49 N9 110.0(3)
C51 C50 C49 117.7(4)
C51 C50 H50 121.1
C49 C50 H50 121.1
C50 C51 C52 121.3(4)
C50 C51 H51 119.4
C52 C51 H51 119.4
C53 C52 C51 121.2(4)
C53 C52 H52 119.4
C51 C52 H52 119.4
C52 C53 C56 117.4(4)
C52 C53 H53 121.3
C56 C53 H53 121.3
C39 C54 C57 113.3(3)
C39 C54 H54A 108.9
C57 C54 H54A 108.9
C39 C54 H54B 108.9
C57 C54 H54B 108.9
H54A C54 H54B 107.7
C53 C56 N10 133.5(3)
C53 C56 C49 122.1(4)
N10 C56 C49 104.4(3)
O4 C55 C57 123.0(3)
O4 C55 C61 116.2(3)
C57 C55 C61 120.8(3)
C58 C57 C55 118.5(3)
C58 C57 C54 119.8(3)
C55 C57 C54 121.7(3)
C57 C58 C59 123.3(3)
C57 C58 H58 118.3
C59 C58 H58 118.3
C58 C59 C60 115.7(3)
C58 C59 C62 124.1(3)
C60 C59 C62 120.2(3)
C61 C60 C59 123.2(3)
C61 C60 H60 118.4
C59 C60 H60 118.4
C60 C61 C55 118.4(3)
C60 C61 C66 120.8(3)
C55 C61 C66 120.7(3)
C63 C62 C59 111.7(3)
C63 C62 C64 108.9(3)
C59 C62 C64 109.8(3)
C63 C62 C65 107.5(3)
C59 C62 C65 110.0(3)
C64 C62 C65 108.8(3)
C62 C63 H63A 109.5
C62 C63 H63B 109.5
H63A C63 H63B 109.5
C62 C63 H63C 109.5
H63A C63 H63C 109.5
H63B C63 H63C 109.5
C62 C64 H64A 109.5
C62 C64 H64B 109.5
H64A C64 H64B 109.5
C62 C64 H64C 109.5
H64A C64 H64C 109.5
H64B C64 H64C 109.5
C62 C65 H65A 109.5
C62 C65 H65B 109.5
H65A C65 H65B 109.5
C62 C65 H65C 109.5
H65A C65 H65C 109.5
H65B C65 H65C 109.5
C61 C66 C2 109.4(3)
C61 C66 H66A 109.8
C2 C66 H66A 109.8
C61 C66 H66B 109.8
C2 C66 H66B 109.8
H66A C66 H66B 108.2
O102 C333 H33C 109.5
O102 C333 H33D 109.5
H33C C333 H33D 109.5
O102 C333 H33E 109.5
H33C C333 H33E 109.5
H33D C333 H33E 109.5
O103 C101 H10D 109.5
O103 C101 H10E 109.5
H10D C101 H10E 109.5
O103 C101 H10F 109.5
H10D C101 H10F 109.5
H10E C101 H10F 109.5
O101 C102 H10G 109.5
O101 C102 H10H 109.5
H10G C102 H10H 109.5
O101 C102 H10I 109.5
H10G C102 H10I 109.5
H10H C102 H10I 109.5

loop_
_geom_bond_atom_site_label_1
_geom_bond_atom_site_label_2
_geom_bond_distance
O1 C1 1.410(4)
O1 C11 1.446(4)
O2 C23 1.361(5)
O2 H102 1.05(7)
O3 C34 1.401(4)
O3 C44 1.450(4)
O4 C55 1.371(4)
O4 H104 1.06(7)
N1 N2 1.316(4)
N1 C12 1.354(4)
N2 N3 1.327(4)
N3 C13 1.331(4)
N3 C14 1.479(5)
N4 C15 1.301(5)
N4 C16 1.366(6)
N5 C21 1.371(5)
N5 C15 1.378(5)
N5 H5N 1.06(3)
N6 N7 1.315(5)
N6 C45 1.367(4)
N7 N8 1.333(4)
N8 C46 1.333(5)
N8 C47 1.457(5)
N9 C48 1.328(4)
N9 C49 1.402(5)
N10 C48 1.343(5)
N10 C56 1.384(5)
N10 H10N 0.80(4)
C1 C2 1.386(5)
C1 C6 1.401(5)
C2 C3 1.382(5)
C2 C66 1.522(5)
C3 C4 1.403(5)
C3 H3 0.9500
C4 C5 1.389(5)
C4 C7 1.526(5)
C5 C6 1.391(5)
C5 H5 0.9500
C6 C22 1.519(5)
C7 C10 1.513(6)
C7 C9 1.532(6)
C7 C8 1.536(5)
C8 H8A 0.9800
C8 H8B 0.9800
C8 H8C 0.9800
C9 H9A 0.9800
C9 H9B 0.9800
C9 H9C 0.9800
C10 H10A 0.9800
C10 H10B 0.9800
C10 H10C 0.9800
C11 C12 1.482(5)
C11 H11A 0.9900
C11 H11B 0.9900
C12 C13 1.360(5)
C13 H13 0.9500
C14 C15 1.479(6)
C14 H14A 0.9900
C14 H14B 0.9900
C16 C17 1.404(6)
C16 C21 1.418(6)
C17 C18 1.350(7)
C17 H17 0.9500
C18 C19 1.405(7)
C18 H18 0.9500
C19 C20 1.384(6)
C19 H19 0.9500
C20 C21 1.373(6)
C20 H20 0.9500
C22 C24 1.514(5)
C22 H22A 0.9900
C22 H22B 0.9900
C23 C28 1.405(5)
C23 C24 1.409(5)
C24 C25 1.400(5)
C25 C26 1.382(5)
C25 H25 0.9500
C26 C27 1.399(5)
C26 C29 1.519(6)
C27 C28 1.391(5)
C27 H27 0.9500
C28 C33 1.511(5)
C29 C32 1.519(6)
C29 C30 1.523(5)
C29 C31 1.536(5)
C30 H30A 0.9800
C30 H30B 0.9800
C30 H30C 0.9800
C31 H31A 0.9800
C31 H31B 0.9800
C31 H31C 0.9800
C32 H32A 0.9800
C32 H32B 0.9800
C32 H32C 0.9800
C33 C35 1.514(5)
C33 H33A 0.9900
C33 H33B 0.9900
C34 C39 1.388(5)
C34 C35 1.404(5)
C35 C36 1.383(5)
C36 C37 1.404(5)
C36 H36 0.9500
C37 C38 1.391(5)
C37 C40 1.532(5)
C38 C39 1.391(5)
C38 H38 0.9500
C39 C54 1.517(5)
C40 C42 1.490(7)
C40 C41 1.516(6)
C40 C43 1.552(6)
C41 H41A 0.9800
C41 H41B 0.9800
C41 H41C 0.9800
C42 H42A 0.9800
C42 H42B 0.9800
C42 H42C 0.9800
C43 H43A 0.9800
C43 H43B 0.9800
C43 H43C 0.9800
C44 C45 1.468(5)
C44 H44A 0.9900
C44 H44B 0.9900
C45 C46 1.370(5)
C46 H46 0.9500
C47 C48 1.487(5)
C47 H47A 0.9900
C47 H47B 0.9900
C49 C50 1.391(5)
C49 C56 1.402(5)
C50 C51 1.368(6)
C50 H50 0.9500
C51 C52 1.416(6)
C51 H51 0.9500
C52 C53 1.366(6)
C52 H52 0.9500
C53 C56 1.375(5)
C53 H53 0.9500
C54 C57 1.523(5)
C54 H54A 0.9900
C54 H54B 0.9900
C55 C57 1.394(5)
C55 C61 1.396(5)
C57 C58 1.385(5)
C58 C59 1.391(5)
C58 H58 0.9500
C59 C60 1.409(5)
C59 C62 1.526(5)
C60 C61 1.380(5)
C60 H60 0.9500
C61 C66 1.520(5)
C62 C63 1.519(5)
C62 C64 1.530(5)
C62 C65 1.539(5)
C63 H63A 0.9800
C63 H63B 0.9800
C63 H63C 0.9800
C64 H64A 0.9800
C64 H64B 0.9800
C64 H64C 0.9800
C65 H65A 0.9800
C65 H65B 0.9800
C65 H65C 0.9800
C66 H66A 0.9900
C66 H66B 0.9900
O102 C333 1.382(5)
O103 C101 1.284(9)
C333 H33C 0.9800
C333 H33D 0.9800
C333 H33E 0.9800
C101 H10D 0.9800
C101 H10E 0.9800
C101 H10F 0.9800
O101 C102 1.433(5)
C102 H10G 0.9800
C102 H10H 0.9800
C102 H10I 0.9800

loop_
_geom_hbond_atom_site_label_D
_geom_hbond_atom_site_label_H
_geom_hbond_atom_site_label_A
_geom_hbond_distance_DH
_geom_hbond_distance_HA
_geom_hbond_distance_DA
_geom_hbond_angle_DHA
O4 H104 O3 1.06(7) 1.67(7) 2.707(4) 163(6)
O2 H102 O1 1.05(7) 1.69(7) 2.711(4) 163(5)
N10 H10N O102 0.80(4) 1.96(4) 2.755(4) 175(5)
N5 H5N N9 1.06(3) 1.80(3) 2.857(4) 170(4)

loop_
_geom_torsion_atom_site_label_1
_geom_torsion_atom_site_label_2
_geom_torsion_atom_site_label_3
_geom_torsion_atom_site_label_4
_geom_torsion
C12 N1 N2 N3 -0.9(4)
N1 N2 N3 C13 0.3(5)
N1 N2 N3 C14 176.4(3)
C45 N6 N7 N8 -0.9(4)
N6 N7 N8 C46 0.7(4)
N6 N7 N8 C47 173.3(3)
C11 O1 C1 C2 91.5(4)
C11 O1 C1 C6 -92.5(4)
C6 C1 C2 C3 4.7(5)
O1 C1 C2 C3 -179.5(3)
C6 C1 C2 C66 -171.2(3)
O1 C1 C2 C66 4.6(5)
C1 C2 C3 C4 -2.6(5)
C66 C2 C3 C4 173.4(3)
C2 C3 C4 C5 -0.7(5)
C2 C3 C4 C7 179.3(3)
C3 C4 C5 C6 2.2(5)
C7 C4 C5 C6 -177.8(3)
C4 C5 C6 C1 -0.3(5)
C4 C5 C6 C22 -177.0(3)
C2 C1 C6 C5 -3.3(5)
O1 C1 C6 C5 -179.2(3)
C2 C1 C6 C22 173.3(3)
O1 C1 C6 C22 -2.6(5)
C5 C4 C7 C10 -22.3(5)
C3 C4 C7 C10 157.7(3)
C5 C4 C7 C9 98.3(4)
C3 C4 C7 C9 -81.8(4)
C5 C4 C7 C8 -141.7(3)
C3 C4 C7 C8 38.2(5)
C1 O1 C11 C12 156.2(3)
N2 N1 C12 C13 1.1(5)
N2 N1 C12 C11 178.5(4)
O1 C11 C12 N1 -112.7(4)
O1 C11 C12 C13 64.1(5)
N2 N3 C13 C12 0.3(4)
C14 N3 C13 C12 -175.2(4)
N1 C12 C13 N3 -0.8(4)
C11 C12 C13 N3 -178.0(4)
N2 N3 C14 C15 -85.8(4)
C13 N3 C14 C15 89.5(5)
C16 N4 C15 N5 -1.5(4)
C16 N4 C15 C14 179.1(4)
C21 N5 C15 N4 1.2(4)
C21 N5 C15 C14 -179.4(3)
N3 C14 C15 N4 107.4(4)
N3 C14 C15 N5 -72.0(4)
C15 N4 C16 C17 -177.1(4)
C15 N4 C16 C21 1.2(4)
N4 C16 C17 C18 177.5(4)
C21 C16 C17 C18 -0.6(6)
C16 C17 C18 C19 0.3(7)
C17 C18 C19 C20 0.2(7)
C18 C19 C20 C21 -0.2(6)
C15 N5 C21 C20 176.7(4)
C15 N5 C21 C16 -0.4(4)
C19 C20 C21 N5 -176.8(4)
C19 C20 C21 C16 -0.2(6)
N4 C16 C21 N5 -0.4(4)
C17 C16 C21 N5 178.0(3)
N4 C16 C21 C20 -177.9(4)
C17 C16 C21 C20 0.6(6)
C5 C6 C22 C24 80.3(4)
C1 C6 C22 C24 -96.2(4)
O2 C23 C24 C25 -179.3(3)
C28 C23 C24 C25 -0.8(5)
O2 C23 C24 C22 2.7(5)
C28 C23 C24 C22 -178.9(3)
C6 C22 C24 C25 -96.7(4)
C6 C22 C24 C23 81.3(4)
C23 C24 C25 C26 0.8(5)
C22 C24 C25 C26 178.8(3)
C24 C25 C26 C27 0.8(5)
C24 C25 C26 C29 -178.9(3)
C25 C26 C27 C28 -2.5(5)
C29 C26 C27 C28 177.2(3)
C26 C27 C28 C23 2.5(5)
C26 C27 C28 C33 -173.1(3)
O2 C23 C28 C27 177.8(3)
C24 C23 C28 C27 -0.7(5)
O2 C23 C28 C33 -6.6(5)
C24 C23 C28 C33 174.9(3)
C25 C26 C29 C32 -117.1(4)
C27 C26 C29 C32 63.2(4)
C25 C26 C29 C30 3.0(5)
C27 C26 C29 C30 -176.7(3)
C25 C26 C29 C31 122.7(4)
C27 C26 C29 C31 -57.0(4)
C27 C28 C33 C35 85.8(4)
C23 C28 C33 C35 -89.7(4)
C44 O3 C34 C39 -91.7(4)
C44 O3 C34 C35 92.3(4)
C39 C34 C35 C36 4.2(5)
O3 C34 C35 C36 180.0(3)
C39 C34 C35 C33 -170.4(3)
O3 C34 C35 C33 5.4(5)
C28 C33 C35 C36 -68.8(4)
C28 C33 C35 C34 105.6(4)
C34 C35 C36 C37 -2.7(5)
C33 C35 C36 C37 172.0(3)
C35 C36 C37 C38 -0.2(5)
C35 C36 C37 C40 -177.2(3)
C36 C37 C38 C39 1.8(5)
C40 C37 C38 C39 178.7(3)
O3 C34 C39 C38 -178.5(3)
C35 C34 C39 C38 -2.7(5)
O3 C34 C39 C54 -4.0(5)
C35 C34 C39 C54 171.9(3)
C37 C38 C39 C34 -0.4(5)
C37 C38 C39 C54 -175.0(3)
C38 C37 C40 C42 122.9(5)
C36 C37 C40 C42 -60.3(5)
C38 C37 C40 C41 -114.4(4)
C36 C37 C40 C41 62.4(5)
C38 C37 C40 C43 1.6(5)
C36 C37 C40 C43 178.5(4)
C34 O3 C44 C45 166.3(3)
N7 N6 C45 C46 0.7(4)
N7 N6 C45 C44 -177.8(3)
O3 C44 C45 N6 94.9(4)
O3 C44 C45 C46 -83.3(4)
N7 N8 C46 C45 -0.2(4)
C47 N8 C46 C45 -172.0(3)
N6 C45 C46 N8 -0.3(4)
C44 C45 C46 N8 178.1(3)
N7 N8 C47 C48 -88.7(4)
C46 N8 C47 C48 82.4(4)
C49 N9 C48 N10 -0.2(4)
C49 N9 C48 C47 -174.7(3)
C56 N10 C48 N9 -0.1(4)
C56 N10 C48 C47 174.4(4)
N8 C47 C48 N9 85.5(4)
N8 C47 C48 N10 -88.5(4)
C48 N9 C49 C50 -179.2(4)
C48 N9 C49 C56 0.4(4)
C56 C49 C50 C51 0.2(6)
N9 C49 C50 C51 179.7(4)
C49 C50 C51 C52 0.4(6)
C50 C51 C52 C53 -0.9(7)
C51 C52 C53 C56 0.8(6)
C34 C39 C54 C57 -94.6(4)
C38 C39 C54 C57 79.9(4)
C52 C53 C56 N10 -179.5(4)
C52 C53 C56 C49 -0.2(6)
C48 N10 C56 C53 179.7(4)
C48 N10 C56 C49 0.3(4)
C50 C49 C56 C53 -0.3(6)
N9 C49 C56 C53 -179.9(4)
C50 C49 C56 N10 179.1(3)
N9 C49 C56 N10 -0.4(4)
O4 C55 C57 C58 -179.8(3)
C61 C55 C57 C58 -0.8(5)
O4 C55 C57 C54 1.6(5)
C61 C55 C57 C54 -179.4(3)
C39 C54 C57 C58 -97.4(4)
C39 C54 C57 C55 81.2(4)
C55 C57 C58 C59 1.9(5)
C54 C57 C58 C59 -179.5(3)
C57 C58 C59 C60 -1.0(5)
C57 C58 C59 C62 179.8(3)
C58 C59 C60 C61 -1.1(5)
C62 C59 C60 C61 178.2(3)
C59 C60 C61 C55 2.1(5)
C59 C60 C61 C66 -173.4(3)
O4 C55 C61 C60 177.9(3)
C57 C55 C61 C60 -1.1(5)
O4 C55 C61 C66 -6.6(5)
C57 C55 C61 C66 174.4(3)
C58 C59 C62 C63 11.9(5)
C60 C59 C62 C63 -167.3(3)
C58 C59 C62 C64 -109.1(4)
C60 C59 C62 C64 71.7(4)
C58 C59 C62 C65 131.2(4)
C60 C59 C62 C65 -48.0(4)
C60 C61 C66 C2 88.3(4)
C55 C61 C66 C2 -87.1(4)
C3 C2 C66 C61 -69.9(4)
C1 C2 C66 C61 105.9(4)

loop_
_platon_squeeze_void_nr
_platon_squeeze_void_average_x
_platon_squeeze_void_average_y
_platon_squeeze_void_average_z
_platon_squeeze_void_volume
_platon_squeeze_void_count_electrons
1 0.000 0.000 0.000 289.2 14.6
2 0.500 0.000 0.500 27.5 0.4
